data_2104320
loop_
_publ_author_name
'van de Streek, Jacco'
'Br\"uning, J\"urgen'
'Ivashevskaya, Svetlana N.'
'Ermrich, Martin'
'Paulus, Erich F.'
'Bolte, Michael'
'Schmidt, Martin U.'

_publ_section_title
;
 Structures of six industrial benzimidazolone pigments from laboratory
 powder diffraction data
;
_journal_coeditor_code OG5035
_journal_issue 2
_journal_name_full 'Acta Crystallographica Section B'
_journal_page_first 200
_journal_page_last 211
_journal_paper_doi 10.1107/S0108768108041529
_journal_volume 65
_journal_year 2009
_chemical_formula_moiety 'C18 H14 F3 N5 O3'
_chemical_formula_structural 'C18 H14 F3 N5 O3'
_chemical_formula_sum 'C18 H14 F3 N5 O3'
_chemical_formula_weight 405.34
_chemical_name_common 'Pigment Yellow 154'
_chemical_name_systematic
;
?
;
_space_group_IT_number 14
_symmetry_cell_setting monoclinic
_symmetry_space_group_name_Hall '-P 2ybc'
_symmetry_space_group_name_H-M 'P 1 21/c 1'
_cell_angle_alpha 90
_cell_angle_beta 96.0670(19)
_cell_angle_gamma 90
_cell_formula_units_Z 4
_cell_length_a 14.5848(5)
_cell_length_b 8.5448(2)
_cell_length_c 13.7794(4)
_cell_measurement_temperature 293(2)
_cell_volume 1707.63(9)
_computing_cell_refinement 'TOPAS (Coelho, 2006)'
_computing_data_collection 'STOE WINXPOW (STOE & CIE GmbH, 2004)'
_computing_data_reduction 'DASH (David <i>et al.</i>, 2006)'
_computing_molecular_graphics 'Mercury (Macrae <i>et al.</i>, 2006)'
_computing_publication_material '  DASH, TOPAS, Mercury'
_computing_structure_refinement 'TOPAS (Coelho, 2006)'
_computing_structure_solution 'DASH (David <i>et al.</i>, 2006)'
_diffrn_ambient_temperature 293(2)
_diffrn_measurement_device_type STOE-Stadi-P
_diffrn_measurement_method \q/2\q
_diffrn_radiation_monochromator 'primary focussing, Ge 111'
_diffrn_radiation_type CuK\a~1~
_diffrn_radiation_wavelength 1.54056
_diffrn_reflns_number 751
_exptl_absorpt_coefficient_mu 1.147
_exptl_absorpt_correction_type none
_exptl_crystal_density_diffrn 1.577
_exptl_crystal_density_method 'not measured'
_exptl_crystal_F_000 832
_refine_ls_extinction_method none
_refine_ls_goodness_of_fit_all 1.17
_refine_ls_hydrogen_treatment constr
_refine_ls_matrix_type fullcycle
_refine_ls_number_constraints 0
_refine_ls_number_parameters 180
_refine_ls_number_restraints 120
_refine_ls_shift/su_max 0.001
_refine_ls_structure_factor_coef Inet
_refine_ls_weighting_details w=1/\s[Y~obs~]^2^
_refine_ls_weighting_scheme sigma
_cod_data_source_file og5035.cif
_cod_data_source_block PY154
_cod_original_cell_volume 1707.62(9)
_cod_original_sg_symbol_H-M 'P 21/c'
_cod_database_code 2104320

loop_
_symmetry_equiv_pos_as_xyz
'-x, -y, -z'
'-x, y+1/2, -z+1/2'
'x, -y+1/2, z+1/2'
'x, y, z'

loop_
_atom_site_type_symbol
_atom_site_label
_atom_site_fract_x
_atom_site_fract_y
_atom_site_fract_z
_atom_site_U_iso_or_equiv
_atom_site_occupancy
C C1 0.0241(3) -0.1756(5) 0.6301(8) 0.03162 1
C C2 -0.0354(3) -0.0265(5) 0.6201(8) 0.03162 1
N N3 0.1138(4) -0.1724(6) 0.6498(7) 0.03162 1
C C4 -0.0158(3) -0.3461(6) 0.6192(7) 0.03162 1
N N5 -0.1277(3) -0.0532(5) 0.6081(4) 0.03162 1
O O6 0.0011(5) 0.1055(6) 0.6245(7) 0.03162 1
N N7 0.1620(3) -0.0435(5) 0.6504(4) 0.03162 1
O O8 -0.0989(4) -0.3709(7) 0.6042(6) 0.03162 1
C C9 0.0563(3) -0.4770(5) 0.6328(4) 0.03162 1
C C10 -0.2002(3) 0.0542(5) 0.5942(4) 0.03162 1
H H11 -0.14399 -0.16265 0.60749 0.03794 1
H H12 0.13273 0.05708 0.63884 0.03794 1
C C13 0.2569(3) -0.0572(5) 0.6668(2) 0.03162 1
H H14 0.10141 -0.47059 0.57475 0.03794 1
H H15 0.09758 -0.46512 0.70289 0.03794 1
H H16 0.02215 -0.59043 0.62969 0.03794 1
C C17 -0.1864(3) 0.2210(5) 0.5915(3) 0.03162 1
C C18 -0.2886(3) -0.0122(5) 0.5801(4) 0.03162 1
C C19 0.2963(3) -0.2060(5) 0.6766(2) 0.03162 1
C C20 0.3122(3) 0.0799(5) 0.6737(3) 0.03162 1
C C21 -0.2651(3) 0.3072(5) 0.5741(2) 0.03162 1
H H22 -0.12347 0.27339 0.60136 0.03794 1
C C23 -0.3684(3) 0.0803(5) 0.5618(3) 0.03162 1
H H24 -0.29552 -0.13071 0.58245 0.03794 1
C C25 0.3927(3) -0.2119(5) 0.6935(2) 0.03162 1
H H26 0.25851 -0.30680 0.67203 0.03794 1
C C27 0.4092(3) 0.0686(5) 0.6899(2) 0.03162 1
C C28 0.2660(3) 0.2439(6) 0.6651(3) 0.03162 1
C C29 -0.3539(3) 0.2423(5) 0.5596(2) 0.03162 1
N N30 -0.2743(3) 0.4711(5) 0.5682(3) 0.03162 1
H H31 -0.43270 0.03256 0.55092 0.03794 1
C C32 0.4494(3) -0.0793(5) 0.7003(3) 0.03162 1
H H33 0.42287 -0.31943 0.70016 0.03794 1
H H34 0.44965 0.16573 0.69387 0.03794 1
F F35 0.3269(4) 0.3606(6) 0.6775(5) 0.03162 1
F F36 0.2146(4) 0.2693(7) 0.5837(4) 0.03162 1
F F37 0.2071(4) 0.2582(7) 0.7353(4) 0.03162 1
N N38 -0.4136(3) 0.3693(5) 0.5448(3) 0.03162 1
H H39 -0.22260 0.54253 0.57542 0.03794 1
C C40 -0.3660(3) 0.5119(5) 0.5494(4) 0.03162 1
H H41 0.51923 -0.09056 0.71189 0.03794 1
H H42 -0.47969 0.36083 0.53000 0.03794 1
O O43 -0.3975(5) 0.6418(6) 0.5339(4) 0.03162 1

loop_
_atom_type_symbol
_atom_type_description
_atom_type_scat_dispersion_real
_atom_type_scat_dispersion_imag
_atom_type_scat_source
C C 0.0181 0.0091 'International Tables Vol C Tables 4.2.6.8 and 6.1.1.4'
H H 0.0000 0.0000 'International Tables Vol C Tables 4.2.6.8 and 6.1.1.4'
N N 0.0311 0.0180 'International Tables Vol C Tables 4.2.6.8 and 6.1.1.4'
O O 0.0492 0.0322 'International Tables Vol C Tables 4.2.6.8 and 6.1.1.4'
F F 0.0727 0.0534 'International Tables Vol C Tables 4.2.6.8 and 6.1.1.4'

loop_
_geom_angle_atom_site_label_1
_geom_angle_atom_site_label_2
_geom_angle_atom_site_label_3
_geom_angle_site_symmetry_1
_geom_angle_site_symmetry_3
_geom_angle
_geom_angle_publ_flag
C2 C1 N3 . . 122.9(4) ?
C2 C1 C4 . . 124.0(4) ?
N3 C1 C4 . . 113.1(4) ?
C1 C2 N5 . . 114.5(4) ?
C1 C2 O6 . . 120.7(5) ?
N5 C2 O6 . . 124.8(5) ?
C1 N3 N7 . . 123.0(5) ?
C1 C4 O8 . . 121.8(5) ?
C1 C4 C9 . . 115.0(4) ?
O8 C4 C9 . . 123.2(5) ?
C2 N5 C10 . . 129.2(4) ?
C2 N5 H11 . . 116.0(10) ?
C10 N5 H11 . . 114.0(10) ?
N3 N7 C13 . . 117.3(4) ?
C4 C9 H14 . . 109.0(10) ?
C4 C9 H15 . . 111.0(10) ?
C4 C9 H16 . . 111.0(10) ?
H14 C9 H16 . . 108.0(10) ?
H15 C9 H16 . . 112.0(10) ?
N5 C10 C17 . . 123.1(4) ?
N5 C10 C18 . . 115.1(4) ?
C17 C10 C18 . . 121.7(4) ?
N7 C13 C19 . . 119.1(4) ?
N7 C13 C20 . . 119.5(4) ?
C19 C13 C20 . . 121.4(4) ?
C10 C17 C21 . . 114.9(4) ?
C10 C17 H22 . . 123.3(9) ?
C21 C17 H22 . . 121.8(9) ?
C10 C18 C23 . . 121.9(4) ?
C10 C18 H24 . . 117.0(10) ?
C23 C18 H24 . . 121.0(10) ?
C13 C19 C25 . . 116.3(4) ?
C13 C19 H26 . . 120.0(10) ?
C25 C19 H26 . . 123.0(10) ?
C13 C20 C27 . . 120.4(4) ?
C13 C20 C28 . . 120.0(4) ?
C27 C20 C28 . . 119.5(4) ?
C17 C21 C29 . . 124.0(4) ?
C17 C21 N30 . . 128.3(4) ?
C29 C21 N30 . . 107.7(4) ?
C18 C23 C29 . . 115.7(4) ?
C18 C23 H31 . . 123.0(10) ?
C29 C23 H31 . . 121.0(10) ?
C19 C25 C32 . . 123.8(4) ?
C19 C25 H33 . . 118.0(10) ?
C32 C25 H33 . . 118.0(10) ?
C20 C27 C32 . . 118.8(4) ?
C20 C27 H34 . . 120.0(10) ?
C32 C27 H34 . . 121.0(10) ?
C20 C28 F35 . . 112.7(4) ?
C20 C28 F36 . . 115.0(4) ?
C20 C28 F37 . . 109.1(4) ?
F35 C28 F36 . . 107.5(5) ?
F35 C28 F37 . . 107.6(5) ?
F36 C28 F37 . . 104.3(5) ?
C21 C29 C23 . . 121.8(4) ?
C21 C29 N38 . . 105.4(4) ?
C23 C29 N38 . . 132.8(4) ?
C21 N30 C40 . . 110.2(4) ?
C25 C32 C27 . . 119.2(4) ?
C25 C32 H41 . . 120.70(10) ?
C27 C32 H41 . . 120.0(10) ?
C29 N38 C40 . . 111.8(4) ?
C29 N38 H42 . . 126.9(9) ?
C40 N38 H42 . . 121.2(9) ?
N30 C40 N38 . . 104.8(4) ?
N30 C40 O43 . . 127.3(5) ?
N38 C40 O43 . . 127.8(5) ?

loop_
_geom_bond_atom_site_label_1
_geom_bond_atom_site_label_2
_geom_bond_site_symmetry_2
_geom_bond_distance
_geom_bond_publ_flag
C1 C2 . 1.540(6) ?
C1 N3 . 1.308(7) ?
C1 C4 . 1.570(7) ?
C2 N5 . 1.357(6) ?
C2 O6 . 1.246(7) ?
C4 O8 . 1.226(7) ?
C4 C9 . 1.534(6) ?
N5 C10 . 1.398(6) ?
C9 H14 . 1.07(2) ?
C9 H15 . 1.07(2) ?
C9 H16 . 1.09(2) ?
C10 C17 . 1.441(6) ?
C10 C18 . 1.402(6) ?
C13 C19 . 1.396(6) ?
C13 C20 . 1.419(6) ?
C17 C21 . 1.364(6) ?
C18 C23 . 1.408(6) ?
C19 C25 . 1.402(6) ?
C20 C27 . 1.412(6) ?
C20 C28 . 1.554(7) ?
C21 C29 . 1.403(6) ?
C21 N30 . 1.409(6) ?
C23 C29 . 1.401(6) ?
C25 C32 . 1.400(6) ?
C27 C32 . 1.394(6) ?
C28 F35 . 1.334(7) ?
C28 F36 . 1.300(7) ?
C28 F37 . 1.365(8) ?
C29 N38 . 1.393(6) ?
N30 H39 . 1.00(2) ?
N30 C40 . 1.380(6) ?
N38 C40 . 1.400(6) ?
C40 O43 . 1.211(7) ?

loop_
_cod_related_entry_id
_cod_related_entry_database
_cod_related_entry_code
1 ChemSpider 30654536
